data_7234460
loop_
_publ_author_name
'Maxime Romain'
'Denis Tondelier'
'Olivier Jeannin'
'Bernard Geffroy'
'Joelle Rault-Berthelot'
'Cyril Poriel'

_publ_section_title
;
 Properties modulation of organic semi-conductors based on a
 donor-spiro-acceptor (D-spiro-A) molecular design: new host materials for
 efficient sky-blue PhOLEDs
;
_journal_name_full 'Journal of Materials Chemistry C'
_journal_page_first 9701
_journal_page_last 9713
_journal_paper_doi 10.1039/C5TC01812A
_journal_volume 3
_journal_year 2015
_chemical_absolute_configuration unk
_chemical_formula_moiety 'C25 H16 O2 S2, 0.5(C H Cl3)'
_chemical_formula_sum 'C25.5 H16.5 Cl1.5 O2 S2'
_chemical_formula_weight 472.20
_space_group_IT_number 1
_space_group_name_Hall 'P 1'
_space_group_name_H-M_alt 'P 1'
_symmetry_cell_setting triclinic
_symmetry_space_group_name_Hall 'P 1'
_symmetry_space_group_name_H-M 'P 1'
_atom_sites_solution_hydrogens geom
_atom_sites_solution_primary direct
_atom_sites_solution_secondary difmap
_cell_angle_alpha 101.4580(10)
_cell_angle_beta 97.3160(10)
_cell_angle_gamma 106.5770(10)
_cell_formula_units_Z 2
_cell_length_a 8.9757(2)
_cell_length_b 9.3007(2)
_cell_length_c 13.5937(3)
_cell_measurement_reflns_used 7365
_cell_measurement_temperature 150(2)
_cell_measurement_theta_max 26.94
_cell_measurement_theta_min 3.12
_cell_volume 1045.31(4)
_computing_cell_refinement 'Bruker SMART (Bruker, 2002)'
_computing_data_collection 'Bruker SAINT (Bruker, 2002)'
_computing_data_reduction 'Bruker SAINT (Bruker, 2002)'
_computing_molecular_graphics 'Ortep-3 for Windows (Farrugia, 1997)'
_computing_publication_material 'WinGX publication routines (Farrugia, 1999)'
_computing_structure_refinement 'SHELXL-97 (Sheldrick, 1997)'
_computing_structure_solution 'SIR97 (ALtomare et al., 1999))'
_diffrn_ambient_temperature 150(2)
_diffrn_detector 'CCD plate'
_diffrn_measured_fraction_theta_full 0.990
_diffrn_measured_fraction_theta_max 0.990
_diffrn_measurement_device_type 'APEXII, Bruker-AXS'
_diffrn_measurement_method 'CCD rotation images, thin slices'
_diffrn_radiation_monochromator graphite
_diffrn_radiation_probe x-ray
_diffrn_radiation_type MoK\a
_diffrn_radiation_wavelength 0.71073
_diffrn_reflns_av_R_equivalents 0.0283
_diffrn_reflns_av_sigmaI/netI 0.0391
_diffrn_reflns_limit_h_max 11
_diffrn_reflns_limit_h_min -11
_diffrn_reflns_limit_k_max 11
_diffrn_reflns_limit_k_min -12
_diffrn_reflns_limit_l_max 17
_diffrn_reflns_limit_l_min -13
_diffrn_reflns_number 17361
_diffrn_reflns_theta_full 27.49
_diffrn_reflns_theta_max 27.49
_diffrn_reflns_theta_min 1.56
_exptl_absorpt_coefficient_mu 0.469
_exptl_absorpt_correction_T_max 0.995
_exptl_absorpt_correction_T_min 0.956
_exptl_absorpt_correction_type multi-scan
_exptl_absorpt_process_details
;
  [Sheldrick, G.M. (2002). SADABS Bruker AXS Inc., Madison, Wisconsin, USA]
;
_exptl_crystal_colour colorless
_exptl_crystal_density_diffrn 1.500
_exptl_crystal_density_method 'not measured'
_exptl_crystal_description plate
_exptl_crystal_F_000 486
_exptl_crystal_size_max 0.12
_exptl_crystal_size_mid 0.08
_exptl_crystal_size_min 0.01
_refine_diff_density_max 0.553
_refine_diff_density_min -0.303
_refine_diff_density_rms 0.064
_refine_ls_abs_structure_details 'Flack H D (1983), Acta Cryst. A39, 876-881'
_refine_ls_abs_structure_Flack 0.28(6)
_refine_ls_extinction_method none
_refine_ls_goodness_of_fit_ref 1.048
_refine_ls_hydrogen_treatment constr
_refine_ls_matrix_type full
_refine_ls_number_parameters 560
_refine_ls_number_reflns 7002
_refine_ls_number_restraints 3
_refine_ls_restrained_S_all 1.048
_refine_ls_R_factor_all 0.0432
_refine_ls_R_factor_gt 0.0359
_refine_ls_shift/su_max 0.000
_refine_ls_shift/su_mean 0.000
_refine_ls_structure_factor_coef Fsqd
_refine_ls_weighting_details 'calc w=1/[\s^2^(Fo^2^)+(0.0480P)^2^+0.4343P] where P=(Fo^2^+2Fc^2^)/3'
_refine_ls_weighting_scheme calc
_refine_ls_wR_factor_gt 0.0839
_refine_ls_wR_factor_ref 0.0930
_reflns_number_gt 6294
_reflns_number_total 7002
_reflns_threshold_expression >2sigma(I)
_cod_data_source_file J-Mater-Chem-C-2015-3-9701.cif
_cod_data_source_block 1
_cod_depositor_comments
;

2024-06-28
Z value and formula fixed to values more according to usual
chemical conventions.                 miguel
;
_cod_original_formula_sum 'C51 H33 Cl3 O4 S4'
_cod_original_formula_weight 944.40
_cod_original_formula_moiety '2(C25 H16 O2 S2), C H Cl3'
_cod_original_formula_units_Z 1
_cod_database_code 7234460

loop_
_symmetry_equiv_pos_as_xyz
'x, y, z'

loop_
_atom_site_label
_atom_site_type_symbol
_atom_site_fract_x
_atom_site_fract_y
_atom_site_fract_z
_atom_site_U_iso_or_equiv
_atom_site_adp_type
_atom_site_occupancy
_atom_site_symmetry_multiplicity
_atom_site_calc_flag
_atom_site_refinement_flags
_atom_site_disorder_assembly
_atom_site_disorder_group
C1 C 0.3516(4) 0.0258(4) 0.1967(2) 0.0194(7) Uani 1 1 d . . .
C2 C 0.2290(4) 0.0701(4) 0.2352(3) 0.0273(8) Uani 1 1 d . . .
H2 H 0.1667 0.0099 0.2712 0.033 Uiso 1 1 calc R . .
C3 C 0.2016(5) 0.2015(4) 0.2198(3) 0.0286(8) Uani 1 1 d . . .
H3 H 0.1194 0.2304 0.2440 0.034 Uiso 1 1 calc R . .
C4 C 0.2976(4) 0.2921(4) 0.1674(3) 0.0267(8) Uani 1 1 d . . .
H4 H 0.2801 0.3824 0.1571 0.032 Uiso 1 1 calc R . .
C5 C 0.4180(4) 0.2485(4) 0.1311(3) 0.0210(7) Uani 1 1 d . . .
H5 H 0.4812 0.3106 0.0965 0.025 Uiso 1 1 calc R . .
C6 C 0.4487(4) 0.1137(3) 0.1444(2) 0.0171(6) Uani 1 1 d . . .
C7 C 0.5847(4) 0.0751(3) 0.0993(2) 0.0156(6) Uani 1 1 d . . .
C8 C 0.6278(4) -0.0629(3) 0.1265(2) 0.0162(6) Uani 1 1 d . . .
C9 C 0.7627(4) -0.0915(4) 0.0977(2) 0.0200(7) Uani 1 1 d . . .
H9 H 0.8223 -0.0279 0.0623 0.024 Uiso 1 1 calc R . .
C10 C 0.8098(4) -0.2131(4) 0.1209(3) 0.0260(8) Uani 1 1 d . . .
H10 H 0.9000 -0.2299 0.1009 0.031 Uiso 1 1 calc R . .
C11 C 0.7225(4) -0.3094(4) 0.1737(3) 0.0255(8) Uani 1 1 d . . .
H11 H 0.7543 -0.3907 0.1890 0.031 Uiso 1 1 calc R . .
C12 C 0.5894(4) -0.2846(4) 0.2033(2) 0.0236(8) Uani 1 1 d . . .
H12 H 0.5312 -0.3481 0.2394 0.028 Uiso 1 1 calc R . .
C13 C 0.5420(4) -0.1622(3) 0.1787(2) 0.0167(6) Uani 1 1 d . . .
C14 C 0.5344(4) 0.0364(3) -0.0184(2) 0.0164(6) Uani 1 1 d . . .
C15 C 0.3826(4) -0.0653(4) -0.0632(2) 0.0246(7) Uani 1 1 d . . .
H15 H 0.3142 -0.1017 -0.0212 0.029 Uiso 1 1 calc R . .
C16 C 0.3307(4) -0.1134(4) -0.1678(3) 0.0278(8) Uani 1 1 d . . .
H16 H 0.2281 -0.1797 -0.1954 0.033 Uiso 1 1 calc R . .
C17 C 0.4316(5) -0.0630(4) -0.2316(3) 0.0287(8) Uani 1 1 d . . .
H17 H 0.3988 -0.0981 -0.3023 0.034 Uiso 1 1 calc R . .
C18 C 0.5809(5) 0.0397(4) -0.1895(3) 0.0272(8) Uani 1 1 d . . .
H18 H 0.6485 0.0749 -0.2322 0.033 Uiso 1 1 calc R . .
C19 C 0.6322(4) 0.0918(4) -0.0837(2) 0.0218(7) Uani 1 1 d . . .
C20 C 0.8369(4) 0.2915(3) 0.0885(2) 0.0181(7) Uani 1 1 d . . .
C21 C 0.9674(4) 0.4243(4) 0.1379(2) 0.0197(7) Uani 1 1 d . . .
H21 H 1.0343 0.4742 0.0996 0.024 Uiso 1 1 calc R . .
C22 C 0.9963(4) 0.4802(4) 0.2422(3) 0.0214(7) Uani 1 1 d . . .
H22 H 1.0820 0.5682 0.2742 0.026 Uiso 1 1 calc R . .
C23 C 0.8976(4) 0.4056(4) 0.3001(2) 0.0211(7) Uani 1 1 d . . .
H23 H 0.9189 0.4409 0.3710 0.025 Uiso 1 1 calc R . .
C24 C 0.7672(4) 0.2782(4) 0.2512(2) 0.0203(7) Uani 1 1 d . . .
H24 H 0.6999 0.2308 0.2902 0.024 Uiso 1 1 calc R . .
C25 C 0.7331(4) 0.2186(3) 0.1455(2) 0.0149(6) Uani 1 1 d . . .
C26 C 0.4479(4) 0.3831(3) 0.5158(2) 0.0175(7) Uani 1 1 d . . .
C27 C 0.5701(4) 0.3364(4) 0.4799(3) 0.0239(7) Uani 1 1 d . . .
H27 H 0.6344 0.3955 0.4443 0.029 Uiso 1 1 calc R . .
C28 C 0.5956(4) 0.2053(4) 0.4966(3) 0.0270(8) Uani 1 1 d . . .
H28 H 0.6778 0.1754 0.4732 0.032 Uiso 1 1 calc R . .
C29 C 0.4984(4) 0.1161(4) 0.5487(3) 0.0231(7) Uani 1 1 d . . .
H29 H 0.5152 0.0262 0.5602 0.028 Uiso 1 1 calc R . .
C30 C 0.3763(4) 0.1616(4) 0.5835(2) 0.0196(7) Uani 1 1 d . . .
H30 H 0.3120 0.1007 0.6182 0.024 Uiso 1 1 calc R . .
C31 C 0.3468(4) 0.2953(3) 0.5681(2) 0.0150(6) Uani 1 1 d . . .
C32 C 0.2073(4) 0.3346(3) 0.6086(2) 0.0147(6) Uani 1 1 d . . .
C33 C 0.1684(4) 0.4725(3) 0.5782(2) 0.0155(6) Uani 1 1 d . . .
C34 C 0.0339(4) 0.5050(4) 0.6050(2) 0.0199(7) Uani 1 1 d . . .
H34 H -0.0284 0.4420 0.6395 0.024 Uiso 1 1 calc R . .
C35 C -0.0094(4) 0.6268(4) 0.5822(3) 0.0242(8) Uani 1 1 d . . .
H35 H -0.0980 0.6463 0.6029 0.029 Uiso 1 1 calc R . .
C36 C 0.0790(4) 0.7216(4) 0.5279(3) 0.0238(7) Uani 1 1 d . . .
H36 H 0.0489 0.8029 0.5114 0.029 Uiso 1 1 calc R . .
C37 C 0.2115(4) 0.6921(3) 0.4994(2) 0.0200(7) Uani 1 1 d . . .
H37 H 0.2715 0.7539 0.4633 0.024 Uiso 1 1 calc R . .
C38 C 0.2557(4) 0.5705(3) 0.5245(2) 0.0169(7) Uani 1 1 d . . .
C39 C 0.0607(4) 0.1909(3) 0.5600(2) 0.0142(6) Uani 1 1 d . . .
C40 C 0.0110(4) 0.1538(4) 0.4535(2) 0.0190(7) Uani 1 1 d . . .
H40 H 0.0658 0.2181 0.4166 0.023 Uiso 1 1 calc R . .
C41 C -0.1157(4) 0.0261(4) 0.4011(2) 0.0220(7) Uani 1 1 d . . .
H41 H -0.1438 0.0034 0.3301 0.026 Uiso 1 1 calc R . .
C42 C -0.2016(4) -0.0690(4) 0.4564(3) 0.0209(7) Uani 1 1 d . . .
H42 H -0.2891 -0.1543 0.4227 0.025 Uiso 1 1 calc R . .
C43 C -0.1553(4) -0.0349(4) 0.5606(3) 0.0197(7) Uani 1 1 d . . .
H43 H -0.2125 -0.0978 0.5973 0.024 Uiso 1 1 calc R . .
C44 C -0.0233(4) 0.0928(3) 0.6132(2) 0.0166(6) Uani 1 1 d . . .
C45 C 0.1823(4) 0.2844(4) 0.7890(2) 0.0194(7) Uani 1 1 d . . .
C46 C 0.2346(4) 0.3305(4) 0.8950(3) 0.0267(8) Uani 1 1 d . . .
H46 H 0.1896 0.2667 0.9354 0.032 Uiso 1 1 calc R . .
C47 C 0.3521(4) 0.4692(4) 0.9407(2) 0.0259(8) Uani 1 1 d . . .
H47 H 0.3857 0.4995 1.0114 0.031 Uiso 1 1 calc R . .
C48 C 0.4190(4) 0.5624(4) 0.8806(2) 0.0243(7) Uani 1 1 d . . .
H48 H 0.4969 0.6571 0.9110 0.029 Uiso 1 1 calc R . .
C49 C 0.3713(4) 0.5163(4) 0.7751(2) 0.0217(7) Uani 1 1 d . . .
H49 H 0.4201 0.5795 0.7355 0.026 Uiso 1 1 calc R . .
C50 C 0.2505(4) 0.3761(4) 0.7263(2) 0.0152(6) Uani 1 1 d . . .
C51 C -0.1833(4) 0.5889(4) 0.8580(3) 0.0302(8) Uani 1 1 d . . .
H51 H -0.2403 0.5738 0.9140 0.036 Uiso 1 1 calc R . .
O1 O 0.2370(3) -0.2724(3) 0.1376(2) 0.0390(7) Uani 1 1 d . . .
O2 O 0.3682(4) -0.1550(3) 0.3177(2) 0.0390(7) Uani 1 1 d . . .
O3 O 0.4411(4) 0.5608(3) 0.3919(2) 0.0406(7) Uani 1 1 d . . .
O4 O 0.5612(3) 0.6810(3) 0.5728(2) 0.0380(7) Uani 1 1 d . . .
S1 S 0.36260(10) -0.15324(9) 0.21221(6) 0.02201(18) Uani 1 1 d . . .
S2 S 0.82500(10) 0.22540(10) -0.04297(7) 0.0308(2) Uani 1 1 d . . .
S3 S 0.43878(9) 0.56071(8) 0.49694(6) 0.02149(18) Uani 1 1 d . . .
S4 S 0.02884(11) 0.10767(10) 0.74434(7) 0.0315(2) Uani 1 1 d . . .
Cl1 Cl -0.27761(11) 0.43092(11) 0.75210(7) 0.0367(2) Uani 1 1 d . . .
Cl2 Cl 0.01319(12) 0.59895(12) 0.89962(8) 0.0439(3) Uani 1 1 d . . .
Cl3 Cl -0.19186(14) 0.76264(11) 0.82843(9) 0.0474(3) Uani 1 1 d . . .

loop_
_atom_site_aniso_label
_atom_site_aniso_U_11
_atom_site_aniso_U_22
_atom_site_aniso_U_33
_atom_site_aniso_U_23
_atom_site_aniso_U_13
_atom_site_aniso_U_12
C1 0.0187(17) 0.0194(16) 0.0175(16) 0.0052(12) 0.0042(13) 0.0015(14)
C2 0.0218(18) 0.034(2) 0.0294(19) 0.0161(15) 0.0116(15) 0.0056(16)
C3 0.028(2) 0.036(2) 0.0312(19) 0.0134(16) 0.0148(16) 0.0174(17)
C4 0.030(2) 0.0232(17) 0.0319(19) 0.0118(14) 0.0083(16) 0.0127(16)
C5 0.0200(17) 0.0211(17) 0.0237(17) 0.0106(13) 0.0040(14) 0.0058(15)
C6 0.0132(15) 0.0176(16) 0.0164(15) 0.0045(12) -0.0004(12) -0.0002(13)
C7 0.0157(16) 0.0152(15) 0.0140(15) 0.0057(12) 0.0021(12) 0.0011(13)
C8 0.0167(16) 0.0149(15) 0.0120(14) 0.0021(12) -0.0015(12) 0.0000(13)
C9 0.0217(17) 0.0202(17) 0.0156(15) 0.0027(12) 0.0024(13) 0.0046(14)
C10 0.027(2) 0.0271(19) 0.0230(18) 0.0019(14) 0.0017(15) 0.0116(16)
C11 0.032(2) 0.0170(16) 0.0261(18) 0.0052(14) -0.0049(15) 0.0098(16)
C12 0.031(2) 0.0146(16) 0.0195(17) 0.0046(13) -0.0015(15) 0.0005(15)
C13 0.0210(16) 0.0102(14) 0.0133(14) 0.0009(11) -0.0003(12) -0.0003(13)
C14 0.0196(16) 0.0140(15) 0.0152(15) 0.0056(12) 0.0027(13) 0.0037(13)
C15 0.0234(18) 0.0234(17) 0.0222(17) 0.0077(13) 0.0032(14) -0.0005(14)
C16 0.0268(18) 0.0236(18) 0.0242(18) 0.0067(14) -0.0034(15) -0.0024(15)
C17 0.041(2) 0.0218(17) 0.0170(17) 0.0048(13) -0.0035(16) 0.0040(16)
C18 0.033(2) 0.0261(18) 0.0189(17) 0.0067(14) 0.0063(15) 0.0032(16)
C19 0.0265(18) 0.0153(15) 0.0185(16) 0.0051(12) 0.0015(14) -0.0006(14)
C20 0.0187(17) 0.0175(15) 0.0155(15) 0.0042(12) 0.0028(13) 0.0020(13)
C21 0.0168(16) 0.0191(16) 0.0243(17) 0.0111(13) 0.0046(13) 0.0033(14)
C22 0.0187(17) 0.0162(16) 0.0266(18) 0.0046(13) 0.0009(14) 0.0034(14)
C23 0.0218(17) 0.0218(17) 0.0157(16) 0.0003(12) -0.0005(13) 0.0058(14)
C24 0.0195(17) 0.0213(17) 0.0205(16) 0.0082(13) 0.0062(13) 0.0044(14)
C25 0.0141(15) 0.0139(15) 0.0156(15) 0.0049(11) 0.0027(12) 0.0020(13)
C26 0.0176(16) 0.0147(15) 0.0177(16) 0.0045(12) 0.0035(13) 0.0008(13)
C27 0.0211(18) 0.0276(18) 0.0258(18) 0.0105(14) 0.0112(15) 0.0064(15)
C28 0.0244(19) 0.032(2) 0.032(2) 0.0111(15) 0.0142(16) 0.0140(16)
C29 0.0232(18) 0.0201(17) 0.0267(18) 0.0076(13) 0.0026(15) 0.0079(15)
C30 0.0186(17) 0.0190(16) 0.0212(16) 0.0077(13) 0.0073(13) 0.0027(14)
C31 0.0139(15) 0.0137(15) 0.0143(15) 0.0026(11) 0.0016(12) 0.0007(13)
C32 0.0148(16) 0.0141(14) 0.0140(15) 0.0041(11) 0.0041(12) 0.0017(13)
C33 0.0178(16) 0.0127(15) 0.0133(14) 0.0021(12) 0.0015(12) 0.0023(13)
C34 0.0195(17) 0.0194(16) 0.0188(16) 0.0048(13) 0.0049(13) 0.0029(14)
C35 0.0231(19) 0.0228(18) 0.0252(18) 0.0016(14) 0.0017(15) 0.0095(15)
C36 0.0285(19) 0.0183(16) 0.0235(17) 0.0037(13) 0.0000(14) 0.0088(15)
C37 0.0268(18) 0.0125(15) 0.0163(16) 0.0033(12) -0.0008(14) 0.0020(14)
C38 0.0185(16) 0.0140(15) 0.0147(15) 0.0023(12) 0.0025(13) 0.0011(13)
C39 0.0096(14) 0.0129(14) 0.0189(15) 0.0020(11) 0.0038(12) 0.0028(12)
C40 0.0169(16) 0.0203(16) 0.0171(16) 0.0062(12) 0.0035(13) 0.0004(13)
C41 0.0231(17) 0.0227(17) 0.0184(16) 0.0041(13) 0.0030(14) 0.0055(14)
C42 0.0138(16) 0.0152(16) 0.0270(18) 0.0002(13) -0.0027(13) 0.0006(13)
C43 0.0150(16) 0.0156(15) 0.0300(18) 0.0088(13) 0.0081(14) 0.0036(13)
C44 0.0163(16) 0.0151(15) 0.0168(15) 0.0033(12) 0.0037(12) 0.0029(13)
C45 0.0194(17) 0.0208(16) 0.0152(15) 0.0033(12) 0.0025(13) 0.0032(14)
C46 0.0266(19) 0.0327(19) 0.0192(17) 0.0121(14) 0.0054(15) 0.0026(16)
C47 0.0306(19) 0.0316(19) 0.0119(16) 0.0026(13) -0.0008(14) 0.0083(17)
C48 0.0235(17) 0.0216(17) 0.0207(16) 0.0005(13) -0.0028(13) 0.0027(14)
C49 0.0211(17) 0.0191(16) 0.0215(16) 0.0046(12) 0.0010(13) 0.0027(13)
C50 0.0109(14) 0.0177(15) 0.0161(15) 0.0050(12) 0.0030(12) 0.0024(12)
C51 0.030(2) 0.0308(19) 0.0243(18) 0.0065(14) 0.0063(15) 0.0011(16)
O1 0.0238(14) 0.0228(13) 0.0576(19) 0.0042(12) 0.0054(13) -0.0074(11)
O2 0.059(2) 0.0387(15) 0.0382(16) 0.0278(13) 0.0273(15) 0.0250(15)
O3 0.062(2) 0.0454(17) 0.0391(16) 0.0305(13) 0.0357(15) 0.0311(16)
O4 0.0185(13) 0.0223(13) 0.065(2) 0.0066(12) 0.0067(13) -0.0032(11)
S1 0.0220(4) 0.0169(4) 0.0268(4) 0.0106(3) 0.0090(3) 0.0003(3)
S2 0.0253(5) 0.0377(5) 0.0172(4) 0.0056(3) 0.0062(3) -0.0087(4)
S3 0.0217(4) 0.0176(4) 0.0283(4) 0.0117(3) 0.0122(3) 0.0039(3)
S4 0.0338(5) 0.0295(5) 0.0193(4) 0.0114(3) 0.0026(4) -0.0107(4)
Cl1 0.0286(5) 0.0396(5) 0.0327(5) -0.0003(4) 0.0015(4) 0.0050(4)
Cl2 0.0266(5) 0.0463(6) 0.0481(6) 0.0193(5) -0.0038(4) -0.0049(4)
Cl3 0.0595(7) 0.0359(5) 0.0502(6) 0.0175(5) 0.0157(5) 0.0136(5)

loop_
_atom_type_symbol
_atom_type_description
_atom_type_scat_dispersion_real
_atom_type_scat_dispersion_imag
_atom_type_scat_source
C C 0.0033 0.0016 'International Tables Vol C Tables 4.2.6.8 and 6.1.1.4'
H H 0.0000 0.0000 'International Tables Vol C Tables 4.2.6.8 and 6.1.1.4'
O O 0.0106 0.0060 'International Tables Vol C Tables 4.2.6.8 and 6.1.1.4'
S S 0.1246 0.1234 'International Tables Vol C Tables 4.2.6.8 and 6.1.1.4'
Cl Cl 0.1484 0.1585 'International Tables Vol C Tables 4.2.6.8 and 6.1.1.4'

loop_
_geom_angle_atom_site_label_1
_geom_angle_atom_site_label_2
_geom_angle_atom_site_label_3
_geom_angle
_geom_angle_site_symmetry_1
_geom_angle_site_symmetry_3
C6 C1 C2 121.8(3) . .
C6 C1 S1 123.0(2) . .
C2 C1 S1 115.1(3) . .
C3 C2 C1 119.9(3) . .
C3 C2 H2 120.1 . .
C1 C2 H2 120.1 . .
C2 C3 C4 119.5(3) . .
C2 C3 H3 120.3 . .
C4 C3 H3 120.3 . .
C5 C4 C3 120.1(3) . .
C5 C4 H4 120.0 . .
C3 C4 H4 120.0 . .
C4 C5 C6 122.1(3) . .
C4 C5 H5 118.9 . .
C6 C5 H5 118.9 . .
C1 C6 C5 116.6(3) . .
C1 C6 C7 125.8(3) . .
C5 C6 C7 117.6(3) . .
C6 C7 C8 116.0(3) . .
C6 C7 C14 107.0(3) . .
C8 C7 C14 107.4(2) . .
C6 C7 C25 105.9(2) . .
C8 C7 C25 106.0(2) . .
C14 C7 C25 114.8(3) . .
C13 C8 C9 117.1(3) . .
C13 C8 C7 124.7(3) . .
C9 C8 C7 118.3(3) . .
C10 C9 C8 121.3(3) . .
C10 C9 H9 119.3 . .
C8 C9 H9 119.3 . .
C11 C10 C9 120.3(3) . .
C11 C10 H10 119.9 . .
C9 C10 H10 119.9 . .
C12 C11 C10 119.9(3) . .
C12 C11 H11 120.0 . .
C10 C11 H11 120.0 . .
C11 C12 C13 119.3(3) . .
C11 C12 H12 120.3 . .
C13 C12 H12 120.3 . .
C8 C13 C12 122.0(3) . .
C8 C13 S1 123.4(2) . .
C12 C13 S1 114.4(2) . .
C19 C14 C15 117.4(3) . .
C19 C14 C7 124.5(3) . .
C15 C14 C7 118.0(3) . .
C16 C15 C14 122.1(3) . .
C16 C15 H15 119.0 . .
C14 C15 H15 119.0 . .
C15 C16 C17 119.9(3) . .
C15 C16 H16 120.1 . .
C17 C16 H16 120.1 . .
C18 C17 C16 119.3(3) . .
C18 C17 H17 120.3 . .
C16 C17 H17 120.3 . .
C17 C18 C19 120.9(3) . .
C17 C18 H18 119.5 . .
C19 C18 H18 119.5 . .
C18 C19 C14 120.4(3) . .
C18 C19 S2 114.9(3) . .
C14 C19 S2 124.7(2) . .
C25 C20 C21 120.0(3) . .
C25 C20 S2 124.9(2) . .
C21 C20 S2 115.1(2) . .
C22 C21 C20 120.5(3) . .
C22 C21 H21 119.8 . .
C20 C21 H21 119.8 . .
C21 C22 C23 120.1(3) . .
C21 C22 H22 120.0 . .
C23 C22 H22 120.0 . .
C24 C23 C22 119.3(3) . .
C24 C23 H23 120.4 . .
C22 C23 H23 120.4 . .
C23 C24 C25 122.4(3) . .
C23 C24 H24 118.8 . .
C25 C24 H24 118.8 . .
C24 C25 C20 117.7(3) . .
C24 C25 C7 117.8(3) . .
C20 C25 C7 124.5(3) . .
C27 C26 C31 121.3(3) . .
C27 C26 S3 115.3(2) . .
C31 C26 S3 123.3(2) . .
C28 C27 C26 120.5(3) . .
C28 C27 H27 119.8 . .
C26 C27 H27 119.8 . .
C27 C28 C29 119.7(3) . .
C27 C28 H28 120.1 . .
C29 C28 H28 120.1 . .
C30 C29 C28 119.8(3) . .
C30 C29 H29 120.1 . .
C28 C29 H29 120.1 . .
C29 C30 C31 122.1(3) . .
C29 C30 H30 118.9 . .
C31 C30 H30 118.9 . .
C30 C31 C26 116.5(3) . .
C30 C31 C32 118.1(3) . .
C26 C31 C32 125.3(3) . .
C31 C32 C33 115.6(3) . .
C31 C32 C50 107.3(2) . .
C33 C32 C50 106.9(2) . .
C31 C32 C39 105.6(2) . .
C33 C32 C39 106.5(2) . .
C50 C32 C39 115.3(3) . .
C34 C33 C38 115.9(3) . .
C34 C33 C32 118.2(3) . .
C38 C33 C32 125.9(3) . .
C35 C34 C33 122.4(3) . .
C35 C34 H34 118.8 . .
C33 C34 H34 118.8 . .
C34 C35 C36 120.4(3) . .
C34 C35 H35 119.8 . .
C36 C35 H35 119.8 . .
C37 C36 C35 118.8(3) . .
C37 C36 H36 120.6 . .
C35 C36 H36 120.6 . .
C36 C37 C38 120.2(3) . .
C36 C37 H37 119.9 . .
C38 C37 H37 119.9 . .
C37 C38 C33 122.2(3) . .
C37 C38 S3 115.2(2) . .
C33 C38 S3 122.2(2) . .
C44 C39 C40 117.4(3) . .
C44 C39 C32 125.2(3) . .
C40 C39 C32 117.4(3) . .
C41 C40 C39 122.8(3) . .
C41 C40 H40 118.6 . .
C39 C40 H40 118.6 . .
C40 C41 C42 118.9(3) . .
C40 C41 H41 120.5 . .
C42 C41 H41 120.5 . .
C43 C42 C41 119.3(3) . .
C43 C42 H42 120.3 . .
C41 C42 H42 120.3 . .
C42 C43 C44 121.5(3) . .
C42 C43 H43 119.3 . .
C44 C43 H43 119.3 . .
C39 C44 C43 120.1(3) . .
C39 C44 S4 124.9(2) . .
C43 C44 S4 114.9(2) . .
C46 C45 C50 120.8(3) . .
C46 C45 S4 114.8(3) . .
C50 C45 S4 124.4(2) . .
C47 C46 C45 120.9(3) . .
C47 C46 H46 119.6 . .
C45 C46 H46 119.6 . .
C48 C47 C46 119.3(3) . .
C48 C47 H47 120.3 . .
C46 C47 H47 120.3 . .
C47 C48 C49 120.4(3) . .
C47 C48 H48 119.8 . .
C49 C48 H48 119.8 . .
C48 C49 C50 121.5(3) . .
C48 C49 H49 119.2 . .
C50 C49 H49 119.2 . .
C45 C50 C49 117.0(3) . .
C45 C50 C32 125.4(3) . .
C49 C50 C32 117.5(3) . .
Cl2 C51 Cl1 111.1(2) . .
Cl2 C51 Cl3 110.9(2) . .
Cl1 C51 Cl3 110.5(2) . .
Cl2 C51 H51 108.1 . .
Cl1 C51 H51 108.1 . .
Cl3 C51 H51 108.1 . .
O2 S1 O1 117.62(17) . .
O2 S1 C1 108.98(15) . .
O1 S1 C1 107.80(16) . .
O2 S1 C13 109.40(16) . .
O1 S1 C13 107.42(15) . .
C1 S1 C13 104.88(15) . .
C20 S2 C19 102.87(15) . .
O3 S3 O4 117.20(18) . .
O3 S3 C26 108.94(15) . .
O4 S3 C26 107.80(16) . .
O3 S3 C38 109.62(16) . .
O4 S3 C38 107.49(15) . .
C26 S3 C38 105.12(15) . .
C45 S4 C44 103.82(15) . .

loop_
_geom_bond_atom_site_label_1
_geom_bond_atom_site_label_2
_geom_bond_distance
_geom_bond_site_symmetry_2
C1 C6 1.385(4) .
C1 C2 1.405(5) .
C1 S1 1.748(3) .
C2 C3 1.364(5) .
C2 H2 0.9300 .
C3 C4 1.393(5) .
C3 H3 0.9300 .
C4 C5 1.372(5) .
C4 H4 0.9300 .
C5 C6 1.398(5) .
C5 H5 0.9300 .
C6 C7 1.532(4) .
C7 C8 1.540(4) .
C7 C14 1.545(4) .
C7 C25 1.545(4) .
C8 C13 1.393(4) .
C8 C9 1.398(5) .
C9 C10 1.392(5) .
C9 H9 0.9300 .
C10 C11 1.389(5) .
C10 H10 0.9300 .
C11 C12 1.373(5) .
C11 H11 0.9300 .
C12 C13 1.408(4) .
C12 H12 0.9300 .
C13 S1 1.748(3) .
C14 C19 1.395(5) .
C14 C15 1.395(4) .
C15 C16 1.377(5) .
C15 H15 0.9300 .
C16 C17 1.383(5) .
C16 H16 0.9300 .
C17 C18 1.376(5) .
C17 H17 0.9300 .
C18 C19 1.395(5) .
C18 H18 0.9300 .
C19 S2 1.761(4) .
C20 C25 1.401(4) .
C20 C21 1.412(4) .
C20 S2 1.749(3) .
C21 C22 1.373(5) .
C21 H21 0.9300 .
C22 C23 1.389(5) .
C22 H22 0.9300 .
C23 C24 1.383(5) .
C23 H23 0.9300 .
C24 C25 1.392(4) .
C24 H24 0.9300 .
C26 C27 1.397(5) .
C26 C31 1.404(4) .
C26 S3 1.744(3) .
C27 C28 1.359(5) .
C27 H27 0.9300 .
C28 C29 1.389(5) .
C28 H28 0.9300 .
C29 C30 1.386(5) .
C29 H29 0.9300 .
C30 C31 1.392(4) .
C30 H30 0.9300 .
C31 C32 1.536(4) .
C32 C33 1.538(4) .
C32 C50 1.540(4) .
C32 C39 1.542(4) .
C33 C34 1.399(4) .
C33 C38 1.408(4) .
C34 C35 1.375(5) .
C34 H34 0.9300 .
C35 C36 1.400(5) .
C35 H35 0.9300 .
C36 C37 1.378(5) .
C36 H36 0.9300 .
C37 C38 1.389(4) .
C37 H37 0.9300 .
C38 S3 1.754(3) .
C39 C44 1.390(4) .
C39 C40 1.401(4) .
C40 C41 1.378(5) .
C40 H40 0.9300 .
C41 C42 1.401(5) .
C41 H41 0.9300 .
C42 C43 1.370(5) .
C42 H42 0.9300 .
C43 C44 1.403(4) .
C43 H43 0.9300 .
C44 S4 1.752(3) .
C45 C46 1.396(4) .
C45 C50 1.397(4) .
C45 S4 1.751(3) .
C46 C47 1.379(5) .
C46 H46 0.9300 .
C47 C48 1.375(5) .
C47 H47 0.9300 .
C48 C49 1.385(4) .
C48 H48 0.9300 .
C49 C50 1.408(4) .
C49 H49 0.9300 .
C51 Cl2 1.752(4) .
C51 Cl1 1.757(4) .
C51 Cl3 1.761(4) .
C51 H51 0.9800 .
O1 S1 1.441(3) .
O2 S1 1.432(3) .
O3 S3 1.431(3) .
O4 S3 1.441(3) .

loop_
_geom_torsion_atom_site_label_1
_geom_torsion_atom_site_label_2
_geom_torsion_atom_site_label_3
_geom_torsion_atom_site_label_4
_geom_torsion
_geom_torsion_site_symmetry_1
_geom_torsion_site_symmetry_2
_geom_torsion_site_symmetry_3
_geom_torsion_site_symmetry_4
C6 C1 C2 C3 1.2(5) . . . .
S1 C1 C2 C3 -174.7(3) . . . .
C1 C2 C3 C4 -1.2(6) . . . .
C2 C3 C4 C5 0.5(6) . . . .
C3 C4 C5 C6 0.2(6) . . . .
C2 C1 C6 C5 -0.4(5) . . . .
S1 C1 C6 C5 175.0(2) . . . .
C2 C1 C6 C7 -179.8(3) . . . .
S1 C1 C6 C7 -4.3(5) . . . .
C4 C5 C6 C1 -0.2(5) . . . .
C4 C5 C6 C7 179.1(3) . . . .
C1 C6 C7 C8 -7.8(4) . . . .
C5 C6 C7 C8 172.9(3) . . . .
C1 C6 C7 C14 112.1(3) . . . .
C5 C6 C7 C14 -67.3(3) . . . .
C1 C6 C7 C25 -125.0(3) . . . .
C5 C6 C7 C25 55.7(3) . . . .
C6 C7 C8 C13 7.2(4) . . . .
C14 C7 C8 C13 -112.4(3) . . . .
C25 C7 C8 C13 124.4(3) . . . .
C6 C7 C8 C9 -172.5(3) . . . .
C14 C7 C8 C9 67.9(3) . . . .
C25 C7 C8 C9 -55.3(3) . . . .
C13 C8 C9 C10 -0.5(5) . . . .
C7 C8 C9 C10 179.2(3) . . . .
C8 C9 C10 C11 0.0(5) . . . .
C9 C10 C11 C12 -0.1(5) . . . .
C10 C11 C12 C13 0.7(5) . . . .
C9 C8 C13 C12 1.1(4) . . . .
C7 C8 C13 C12 -178.6(3) . . . .
C9 C8 C13 S1 -175.1(2) . . . .
C7 C8 C13 S1 5.3(4) . . . .
C11 C12 C13 C8 -1.2(5) . . . .
C11 C12 C13 S1 175.3(3) . . . .
C6 C7 C14 C19 135.1(3) . . . .
C8 C7 C14 C19 -99.7(3) . . . .
C25 C7 C14 C19 17.9(4) . . . .
C6 C7 C14 C15 -47.2(4) . . . .
C8 C7 C14 C15 78.0(3) . . . .
C25 C7 C14 C15 -164.4(3) . . . .
C19 C14 C15 C16 1.6(5) . . . .
C7 C14 C15 C16 -176.2(3) . . . .
C14 C15 C16 C17 1.3(5) . . . .
C15 C16 C17 C18 -2.5(5) . . . .
C16 C17 C18 C19 0.8(5) . . . .
C17 C18 C19 C14 2.1(5) . . . .
C17 C18 C19 S2 -178.9(3) . . . .
C15 C14 C19 C18 -3.3(5) . . . .
C7 C14 C19 C18 174.4(3) . . . .
C15 C14 C19 S2 177.9(3) . . . .
C7 C14 C19 S2 -4.4(5) . . . .
C25 C20 C21 C22 1.9(5) . . . .
S2 C20 C21 C22 -175.1(2) . . . .
C20 C21 C22 C23 0.5(5) . . . .
C21 C22 C23 C24 -2.3(5) . . . .
C22 C23 C24 C25 1.9(5) . . . .
C23 C24 C25 C20 0.4(5) . . . .
C23 C24 C25 C7 179.6(3) . . . .
C21 C20 C25 C24 -2.3(4) . . . .
S2 C20 C25 C24 174.3(2) . . . .
C21 C20 C25 C7 178.6(3) . . . .
S2 C20 C25 C7 -4.8(4) . . . .
C6 C7 C25 C24 49.9(3) . . . .
C8 C7 C25 C24 -73.9(3) . . . .
C14 C7 C25 C24 167.7(3) . . . .
C6 C7 C25 C20 -131.0(3) . . . .
C8 C7 C25 C20 105.2(3) . . . .
C14 C7 C25 C20 -13.2(4) . . . .
C31 C26 C27 C28 -1.2(5) . . . .
S3 C26 C27 C28 175.4(3) . . . .
C26 C27 C28 C29 0.7(5) . . . .
C27 C28 C29 C30 -0.1(6) . . . .
C28 C29 C30 C31 -0.1(5) . . . .
C29 C30 C31 C26 -0.3(5) . . . .
C29 C30 C31 C32 179.3(3) . . . .
C27 C26 C31 C30 0.9(5) . . . .
S3 C26 C31 C30 -175.4(2) . . . .
C27 C26 C31 C32 -178.7(3) . . . .
S3 C26 C31 C32 5.0(4) . . . .
C30 C31 C32 C33 -173.0(3) . . . .
C26 C31 C32 C33 6.6(4) . . . .
C30 C31 C32 C50 67.8(3) . . . .
C26 C31 C32 C50 -112.5(3) . . . .
C30 C31 C32 C39 -55.6(3) . . . .
C26 C31 C32 C39 124.0(3) . . . .
C31 C32 C33 C34 174.3(3) . . . .
C50 C32 C33 C34 -66.3(4) . . . .
C39 C32 C33 C34 57.4(3) . . . .
C31 C32 C33 C38 -5.2(4) . . . .
C50 C32 C33 C38 114.2(3) . . . .
C39 C32 C33 C38 -122.1(3) . . . .
C38 C33 C34 C35 -1.1(5) . . . .
C32 C33 C34 C35 179.3(3) . . . .
C33 C34 C35 C36 1.7(5) . . . .
C34 C35 C36 C37 -1.1(5) . . . .
C35 C36 C37 C38 -0.1(5) . . . .
C36 C37 C38 C33 0.6(5) . . . .
C36 C37 C38 S3 -172.8(2) . . . .
C34 C33 C38 C37 0.0(4) . . . .
C32 C33 C38 C37 179.5(3) . . . .
C34 C33 C38 S3 172.9(2) . . . .
C32 C33 C38 S3 -7.5(4) . . . .
C31 C32 C39 C44 112.6(3) . . . .
C33 C32 C39 C44 -124.0(3) . . . .
C50 C32 C39 C44 -5.6(4) . . . .
C31 C32 C39 C40 -65.5(3) . . . .
C33 C32 C39 C40 57.9(3) . . . .
C50 C32 C39 C40 176.3(3) . . . .
C44 C39 C40 C41 0.0(5) . . . .
C32 C39 C40 C41 178.3(3) . . . .
C39 C40 C41 C42 1.7(5) . . . .
C40 C41 C42 C43 -1.6(5) . . . .
C41 C42 C43 C44 -0.2(5) . . . .
C40 C39 C44 C43 -1.9(4) . . . .
C32 C39 C44 C43 -179.9(3) . . . .
C40 C39 C44 S4 174.1(2) . . . .
C32 C39 C44 S4 -4.0(4) . . . .
C42 C43 C44 C39 2.0(4) . . . .
C42 C43 C44 S4 -174.3(3) . . . .
C50 C45 C46 C47 1.6(5) . . . .
S4 C45 C46 C47 -178.3(3) . . . .
C45 C46 C47 C48 -0.5(5) . . . .
C46 C47 C48 C49 -1.2(5) . . . .
C47 C48 C49 C50 1.9(5) . . . .
C46 C45 C50 C49 -0.9(5) . . . .
S4 C45 C50 C49 179.0(2) . . . .
C46 C45 C50 C32 177.6(3) . . . .
S4 C45 C50 C32 -2.5(5) . . . .
C48 C49 C50 C45 -0.8(5) . . . .
C48 C49 C50 C32 -179.4(3) . . . .
C31 C32 C50 C45 -108.3(3) . . . .
C33 C32 C50 C45 127.1(3) . . . .
C39 C32 C50 C45 9.0(4) . . . .
C31 C32 C50 C49 70.2(3) . . . .
C33 C32 C50 C49 -54.4(4) . . . .
C39 C32 C50 C49 -172.5(3) . . . .
C6 C1 S1 O2 131.2(3) . . . .
C2 C1 S1 O2 -53.0(3) . . . .
C6 C1 S1 O1 -100.1(3) . . . .
C2 C1 S1 O1 75.7(3) . . . .
C6 C1 S1 C13 14.2(3) . . . .
C2 C1 S1 C13 -170.1(3) . . . .
C8 C13 S1 O2 -131.4(3) . . . .
C12 C13 S1 O2 52.1(3) . . . .
C8 C13 S1 O1 99.8(3) . . . .
C12 C13 S1 O1 -76.6(3) . . . .
C8 C13 S1 C1 -14.7(3) . . . .
C12 C13 S1 C1 168.9(2) . . . .
C25 C20 S2 C19 15.9(3) . . . .
C21 C20 S2 C19 -167.3(2) . . . .
C18 C19 S2 C20 169.7(3) . . . .
C14 C19 S2 C20 -11.4(3) . . . .
C27 C26 S3 O3 51.0(3) . . . .
C31 C26 S3 O3 -132.4(3) . . . .
C27 C26 S3 O4 -77.1(3) . . . .
C31 C26 S3 O4 99.4(3) . . . .
C27 C26 S3 C38 168.4(2) . . . .
C31 C26 S3 C38 -15.0(3) . . . .
C37 C38 S3 O3 -53.5(3) . . . .
C33 C38 S3 O3 133.1(3) . . . .
C37 C38 S3 O4 74.9(3) . . . .
C33 C38 S3 O4 -98.5(3) . . . .
C37 C38 S3 C26 -170.4(2) . . . .
C33 C38 S3 C26 16.1(3) . . . .
C46 C45 S4 C44 174.0(3) . . . .
C50 C45 S4 C44 -5.9(3) . . . .
C39 C44 S4 C45 9.1(3) . . . .
C43 C44 S4 C45 -174.7(2) . . . .
